data_4070889
loop_
_publ_author_name
'Shaffer, Andrew R.'
'Schmidt, Joseph A. R.'

_publ_section_title
;
 Palladium(II) 3-Iminophosphine Complexes as Intermolecular Hydroamination
 Catalysts for the Formation of Imines and Enamines
;
_journal_issue 6
_journal_name_full Organometallics
_journal_page_first 1259
_journal_paper_doi 10.1021/om701106q
_journal_volume 27
_journal_year 2008
_chemical_formula_sum 'C22 H26 N P'
_chemical_formula_weight 335.41
_chemical_name_systematic
; 
 ? 
;
_space_group_IT_number 2
_symmetry_cell_setting triclinic
_symmetry_Int_Tables_number 2
_symmetry_space_group_name_Hall '-P 1'
_symmetry_space_group_name_H-M 'P -1'
_atom_sites_solution_hydrogens geom
_atom_sites_solution_primary direct
_atom_sites_solution_secondary difmap
_audit_creation_method SHELXL-97
_cell_angle_alpha 114.074(3)
_cell_angle_beta 91.190(3)
_cell_angle_gamma 102.036(3)
_cell_formula_units_Z 2
_cell_length_a 9.6727(18)
_cell_length_b 10.3984(19)
_cell_length_c 10.748(2)
_cell_measurement_reflns_used 5485
_cell_measurement_temperature 140(2)
_cell_measurement_theta_max 23.3
_cell_measurement_theta_min 2.3
_cell_volume 958.5(3)
_computing_cell_refinement 'Bruker SAINT v6.22'
_computing_data_collection 'Bruker SMART v5.625'
_computing_data_reduction 'Bruker SAINT v6.22'
_computing_structure_refinement 'SHELXL-97 (Sheldrick, 1997)'
_computing_structure_solution 'SHELXS-97 (Sheldrick, 1990)'
_diffrn_ambient_temperature 140(2)
_diffrn_measured_fraction_theta_full 0.587
_diffrn_measured_fraction_theta_max 0.632
_diffrn_measurement_device_type 'SMART CCD'
_diffrn_measurement_method \w-scan
_diffrn_radiation_monochromator graphite
_diffrn_radiation_source 'fine-focus sealed tube'
_diffrn_radiation_type MoK\a
_diffrn_radiation_wavelength 0.71073
_diffrn_reflns_av_R_equivalents 0.0294
_diffrn_reflns_av_sigmaI/netI 0.0495
_diffrn_reflns_limit_h_max 12
_diffrn_reflns_limit_h_min -12
_diffrn_reflns_limit_k_max 13
_diffrn_reflns_limit_k_min -13
_diffrn_reflns_limit_l_max 14
_diffrn_reflns_limit_l_min -14
_diffrn_reflns_number 6057
_diffrn_reflns_theta_full 26.00
_diffrn_reflns_theta_max 28.33
_diffrn_reflns_theta_min 2.09
_exptl_absorpt_coefficient_mu 0.146
_exptl_absorpt_correction_T_max 1.000
_exptl_absorpt_correction_T_min 0.760
_exptl_absorpt_correction_type empirical
_exptl_absorpt_process_details SADABS
_exptl_crystal_colour yellow
_exptl_crystal_density_diffrn 1.162
_exptl_crystal_density_method 'not measured'
_exptl_crystal_description needle
_exptl_crystal_F_000 360
_exptl_crystal_size_max 0.80
_exptl_crystal_size_mid 0.15
_exptl_crystal_size_min 0.10
_refine_diff_density_max 0.290
_refine_diff_density_min -0.155
_refine_diff_density_rms 0.045
_refine_ls_extinction_method none
_refine_ls_goodness_of_fit_ref 1.036
_refine_ls_hydrogen_treatment constr
_refine_ls_matrix_type full
_refine_ls_number_parameters 217
_refine_ls_number_reflns 3022
_refine_ls_number_restraints 0
_refine_ls_restrained_S_all 1.036
_refine_ls_R_factor_all 0.0504
_refine_ls_R_factor_gt 0.0431
_refine_ls_shift/su_max 0.001
_refine_ls_shift/su_mean 0.000
_refine_ls_structure_factor_coef Fsqd
_refine_ls_weighting_details 'calc w=1/[\s^2^(Fo^2^)+(0.0744P)^2^+0.0000P] where P=(Fo^2^+2Fc^2^)/3'
_refine_ls_weighting_scheme calc
_refine_ls_wR_factor_gt 0.1143
_refine_ls_wR_factor_ref 0.1181
_reflns_number_gt 2551
_reflns_number_total 3022
_reflns_threshold_expression >2sigma(I)
_cod_data_source_file om701106q.cif
_cod_data_source_block 3IP_Ph2-Pen-tBu
_cod_database_code 4070889

loop_
_symmetry_equiv_pos_as_xyz
'x, y, z'
'-x, -y, -z'

loop_
_atom_site_label
_atom_site_type_symbol
_atom_site_fract_x
_atom_site_fract_y
_atom_site_fract_z
_atom_site_U_iso_or_equiv
_atom_site_adp_type
_atom_site_occupancy
_atom_site_symmetry_multiplicity
_atom_site_calc_flag
_atom_site_refinement_flags
P1 P 0.91378(4) 0.63116(4) 0.12025(4) 0.01860(14) Uani 1 1 d .
C11 C 0.78669(16) 0.63381(17) -0.00762(16) 0.0204(3) Uani 1 1 d .
C12 C 0.82716(18) 0.60517(17) -0.13865(16) 0.0229(3) Uani 1 1 d .
H12A H 0.9197 0.5969 -0.1549 0.027 Uiso 1 1 calc R
C2 C 0.78407(16) 0.63443(17) 0.35093(15) 0.0199(3) Uani 1 1 d .
C1 C 0.78922(16) 0.48476(17) 0.31796(16) 0.0197(3) Uani 1 1 d .
H1A H 0.8213 0.4307 0.2363 0.024 Uiso 1 1 calc R
C17 C 1.06181(17) 0.78133(17) 0.13666(15) 0.0214(3) Uani 1 1 d .
C13 C 0.73043(19) 0.58879(19) -0.24550(17) 0.0268(4) Uani 1 1 d .
H13A H 0.7585 0.5686 -0.3324 0.032 Uiso 1 1 calc R
N1 N 0.75016(15) 0.42763(15) 0.40007(14) 0.0220(3) Uani 1 1 d .
C3 C 0.83367(17) 0.70958(17) 0.27711(15) 0.0205(3) Uani 1 1 d .
C18 C 1.0444(2) 0.90632(19) 0.12414(18) 0.0270(4) Uani 1 1 d .
H18A H 0.9533 0.9166 0.1082 0.032 Uiso 1 1 calc R
C4 C 0.8173(2) 0.86361(19) 0.34666(18) 0.0288(4) Uani 1 1 d .
H4A H 0.7772 0.8923 0.2813 0.035 Uiso 1 1 calc R
H4B H 0.9082 0.9306 0.3908 0.035 Uiso 1 1 calc R
C10 C 0.6374(2) 0.2128(2) 0.4258(2) 0.0342(4) Uani 1 1 d .
H10A H 0.6421 0.2730 0.5220 0.051 Uiso 1 1 calc R
H10B H 0.6430 0.1172 0.4129 0.051 Uiso 1 1 calc R
H10C H 0.5492 0.2077 0.3793 0.051 Uiso 1 1 calc R
C6 C 0.7266(2) 0.72567(19) 0.47758(17) 0.0277(4) Uani 1 1 d .
H6A H 0.7910 0.7533 0.5594 0.033 Uiso 1 1 calc R
H6B H 0.6341 0.6745 0.4867 0.033 Uiso 1 1 calc R
C16 C 0.64734(19) 0.6466(2) 0.01387(18) 0.0299(4) Uani 1 1 d .
H16A H 0.6182 0.6650 0.1002 0.036 Uiso 1 1 calc R
C22 C 1.20023(19) 0.7692(2) 0.16120(18) 0.0283(4) Uani 1 1 d .
H22A H 1.2139 0.6874 0.1702 0.034 Uiso 1 1 calc R
C5 C 0.7152(3) 0.8593(2) 0.4529(2) 0.0425(5) Uani 1 1 d .
H5A H 0.6186 0.8497 0.4181 0.051 Uiso 1 1 calc R
H5B H 0.7431 0.9470 0.5374 0.051 Uiso 1 1 calc R
C7 C 0.76189(17) 0.27756(17) 0.36691(17) 0.0234(3) Uani 1 1 d .
C14 C 0.5931(2) 0.6025(2) -0.22216(19) 0.0310(4) Uani 1 1 d .
H14A H 0.5288 0.5919 -0.2932 0.037 Uiso 1 1 calc R
C19 C 1.1621(2) 1.0149(2) 0.1354(2) 0.0357(4) Uani 1 1 d .
H19A H 1.1492 1.0973 0.1271 0.043 Uiso 1 1 calc R
C8 C 0.7543(3) 0.1822(2) 0.2148(2) 0.0434(5) Uani 1 1 d .
H8A H 0.8323 0.2226 0.1777 0.065 Uiso 1 1 calc R
H8B H 0.6660 0.1770 0.1685 0.065 Uiso 1 1 calc R
H8C H 0.7598 0.0865 0.2021 0.065 Uiso 1 1 calc R
C20 C 1.2975(2) 1.0013(2) 0.1588(2) 0.0383(5) Uani 1 1 d .
H20A H 1.3758 1.0741 0.1656 0.046 Uiso 1 1 calc R
C9 C 0.9010(2) 0.2904(2) 0.4445(3) 0.0486(6) Uani 1 1 d .
H9A H 0.9795 0.3306 0.4078 0.073 Uiso 1 1 calc R
H9B H 0.9079 0.1961 0.4349 0.073 Uiso 1 1 calc R
H9C H 0.9035 0.3527 0.5399 0.073 Uiso 1 1 calc R
C15 C 0.5513(2) 0.6321(3) -0.0922(2) 0.0369(4) Uani 1 1 d .
H15A H 0.4593 0.6423 -0.0760 0.044 Uiso 1 1 calc R
C21 C 1.3174(2) 0.8783(2) 0.1722(2) 0.0375(4) Uani 1 1 d .
H21A H 1.4090 0.8693 0.1884 0.045 Uiso 1 1 calc R

loop_
_atom_site_aniso_label
_atom_site_aniso_U_11
_atom_site_aniso_U_22
_atom_site_aniso_U_33
_atom_site_aniso_U_23
_atom_site_aniso_U_13
_atom_site_aniso_U_12
P1 0.0243(2) 0.0155(2) 0.0151(2) 0.00493(17) 0.00440(15) 0.00591(15)
C11 0.0248(8) 0.0167(7) 0.0176(7) 0.0061(6) 0.0021(6) 0.0033(6)
C12 0.0284(8) 0.0210(8) 0.0192(8) 0.0079(7) 0.0044(6) 0.0070(6)
C2 0.0245(8) 0.0192(7) 0.0158(7) 0.0053(6) 0.0035(6) 0.0095(6)
C1 0.0218(7) 0.0176(7) 0.0170(7) 0.0042(6) 0.0025(5) 0.0055(6)
C17 0.0283(8) 0.0165(7) 0.0142(7) 0.0023(6) 0.0031(6) 0.0032(6)
C13 0.0384(9) 0.0215(8) 0.0181(8) 0.0071(7) 0.0018(7) 0.0045(7)
N1 0.0264(7) 0.0189(7) 0.0206(7) 0.0071(6) 0.0045(5) 0.0077(5)
C3 0.0270(8) 0.0179(7) 0.0151(7) 0.0043(6) 0.0029(6) 0.0079(6)
C18 0.0345(9) 0.0208(8) 0.0233(8) 0.0087(7) 0.0000(7) 0.0034(7)
C4 0.0463(10) 0.0199(8) 0.0233(8) 0.0086(7) 0.0123(7) 0.0144(7)
C10 0.0355(10) 0.0281(9) 0.0386(11) 0.0151(9) 0.0109(8) 0.0038(8)
C6 0.0430(10) 0.0248(8) 0.0204(8) 0.0094(7) 0.0137(7) 0.0176(7)
C16 0.0278(9) 0.0394(10) 0.0224(8) 0.0124(8) 0.0058(7) 0.0086(7)
C22 0.0299(9) 0.0235(8) 0.0252(8) 0.0048(7) 0.0009(7) 0.0055(7)
C5 0.0755(15) 0.0336(10) 0.0349(10) 0.0191(9) 0.0317(10) 0.0345(11)
C7 0.0273(8) 0.0176(7) 0.0259(8) 0.0093(7) 0.0055(6) 0.0060(6)
C14 0.0320(9) 0.0323(9) 0.0259(9) 0.0129(8) -0.0053(7) 0.0014(7)
C19 0.0537(12) 0.0208(8) 0.0253(9) 0.0088(8) -0.0028(8) -0.0036(8)
C8 0.0726(15) 0.0234(9) 0.0352(11) 0.0098(9) 0.0220(10) 0.0174(10)
C20 0.0434(11) 0.0277(10) 0.0281(10) 0.0052(8) 0.0000(8) -0.0100(8)
C9 0.0331(10) 0.0307(10) 0.0830(18) 0.0270(12) -0.0087(11) 0.0050(8)
C15 0.0248(9) 0.0518(13) 0.0350(10) 0.0194(10) 0.0035(8) 0.0087(8)
C21 0.0307(9) 0.0352(11) 0.0350(10) 0.0071(9) 0.0005(8) 0.0004(8)

loop_
_atom_type_symbol
_atom_type_description
_atom_type_scat_dispersion_real
_atom_type_scat_dispersion_imag
_atom_type_scat_source
C C 0.0033 0.0016 'International Tables Vol C Tables 4.2.6.8 and 6.1.1.4'
H H 0.0000 0.0000 'International Tables Vol C Tables 4.2.6.8 and 6.1.1.4'
N N 0.0061 0.0033 'International Tables Vol C Tables 4.2.6.8 and 6.1.1.4'
P P 0.1023 0.0942 'International Tables Vol C Tables 4.2.6.8 and 6.1.1.4'

loop_
_geom_angle_atom_site_label_1
_geom_angle_atom_site_label_2
_geom_angle_atom_site_label_3
_geom_angle
C3 P1 C17 102.31(7)
C3 P1 C11 101.56(7)
C17 P1 C11 101.12(6)
C16 C11 C12 118.24(14)
C16 C11 P1 123.72(11)
C12 C11 P1 117.64(12)
C13 C12 C11 120.86(15)
C3 C2 C1 125.53(14)
C3 C2 C6 111.89(13)
C1 C2 C6 122.54(12)
N1 C1 C2 120.61(15)
C22 C17 C18 118.40(15)
C22 C17 P1 117.81(12)
C18 C17 P1 123.78(13)
C14 C13 C12 120.09(15)
C1 N1 C7 119.55(14)
C2 C3 C4 110.53(13)
C2 C3 P1 122.70(12)
C4 C3 P1 126.73(10)
C19 C18 C17 120.57(17)
C3 C4 C5 103.80(13)
C2 C6 C5 103.28(12)
C15 C16 C11 120.94(16)
C21 C22 C17 120.64(16)
C4 C5 C6 105.40(14)
N1 C7 C8 114.72(12)
N1 C7 C9 106.49(15)
C8 C7 C9 111.38(18)
N1 C7 C10 105.51(14)
C8 C7 C10 109.34(16)
C9 C7 C10 109.12(15)
C13 C14 C15 119.83(15)
C20 C19 C18 120.45(16)
C19 C20 C21 120.02(18)
C14 C15 C16 120.03(17)
C22 C21 C20 119.91(19)

loop_
_geom_bond_atom_site_label_1
_geom_bond_atom_site_label_2
_geom_bond_distance
P1 C3 1.8177(16)
P1 C17 1.8308(16)
P1 C11 1.8373(15)
C11 C16 1.397(2)
C11 C12 1.398(2)
C12 C13 1.397(2)
C2 C3 1.3548(18)
C2 C1 1.461(2)
C2 C6 1.503(2)
C1 N1 1.2738(18)
C17 C22 1.400(2)
C17 C18 1.403(2)
C13 C14 1.383(3)
N1 C7 1.4822(19)
C3 C4 1.511(2)
C18 C19 1.390(3)
C4 C5 1.533(2)
C10 C7 1.531(2)
C6 C5 1.541(2)
C16 C15 1.394(2)
C22 C21 1.391(3)
C7 C8 1.517(3)
C7 C9 1.520(3)
C14 C15 1.391(3)
C19 C20 1.375(3)
C20 C21 1.395(3)

loop_
_cod_related_entry_id
_cod_related_entry_database
_cod_related_entry_code
1 ChemSpider 30659763
